data_2100206
loop_
_publ_author_name
'Klimin, S. A.'
'Fausti, D.'
'Meetsma, A.'
'Bezmaternykh, L. N.'
'van Loosdrecht, P. H. M.'
'Palstra, T. T. M.'

_publ_section_title
;
 Evidence for differentiation in the iron-helicoidal chain in GdFe3(BO3)4
;
_journal_coden_ASTM ASBSDK
_journal_issue 5
_journal_name_full
;
 Acta Crystallographica, Section B: Structural Science
;
_journal_page_first 481
_journal_page_last 485
_journal_paper_doi 10.1107/s0108768105017362
_journal_volume 61
_journal_year 2005
_chemical_formula_moiety 'B4 Fe3 Gd O12'
_chemical_formula_sum 'B4 Fe3 Gd O12'
_chemical_formula_weight 560.04
_space_group_IT_number 155
_symmetry_cell_setting trigonal
_symmetry_space_group_name_Hall 'R 3 2"'
_symmetry_space_group_name_H-M 'R 3 2 :H'
_cell_angle_alpha 90
_cell_angle_beta 90
_cell_angle_gamma 120
_cell_formula_units_Z 3
_cell_length_a 9.5203(6)
_cell_length_b 9.5203(6)
_cell_length_c 7.5439(5)
_cell_measurement_temperature 297.0(10)
_cell_volume 592.15(7)
_diffrn_ambient_temperature 297.0(10)
_exptl_crystal_density_diffrn 4.712
_cod_depositor_comments
;
 Updated bibliographical information.

 Antanas Vaitkus,
 2020-09-30

The following automatic conversions were performed:
'_symmetry_cell_setting' value 'Trigonal' changed to 'trigonal' according
to '/home/saulius/struct/CIF-dictionaries/cif_core.dic' dictionary named
'cif_core.dic' version 2.4.1 from 2010-06-29.

Automatic conversion script
Id: cif_fix_enum 1527 2010-12-29 10:47:43Z saulius 
;
_cod_original_sg_symbol_H-M 'R 3 2'
_cod_database_code 2100206

loop_
_symmetry_equiv_pos_as_xyz
x,y,z
-y,x-y,z
-x+y,-x,z
y,x,-z
-x,-x+y,-z
x-y,-y,-z
1/3+x,2/3+y,2/3+z
1/3-y,2/3+x-y,2/3+z
1/3-x+y,2/3-x,2/3+z
1/3+y,2/3+x,2/3-z
1/3-x,2/3-x+y,2/3-z
1/3+x-y,2/3-y,2/3-z
2/3+x,1/3+y,1/3+z
2/3-y,1/3+x-y,1/3+z
2/3-x+y,1/3-x,1/3+z
2/3+y,1/3+x,1/3-z
2/3-x,1/3-x+y,1/3-z
2/3+x-y,1/3-y,1/3-z

loop_
_atom_site_aniso_label
_atom_site_aniso_U_11
_atom_site_aniso_U_22
_atom_site_aniso_U_33
_atom_site_aniso_U_12
_atom_site_aniso_U_13
_atom_site_aniso_U_23
Gd 0.00890(10) 0.00890(10) 0.00830(10) 0.00440(10) 0.0000 0.0000
Fe 0.00590(10) 0.00640(10) 0.0075(2) 0.00320(10) 0.00000(10) -0.00010(10)
O1 0.0058(5) 0.0058(5) 0.0109(7) 0.0011(6) -0.0014(3) 0.0014(3)
O2 0.0076(6) 0.0076(6) 0.0182(11) -0.0009(8) -0.0047(5) 0.0047(5)
O3 0.0065(5) 0.0112(5) 0.0111(5) 0.0046(4) -0.0021(4) -0.0025(5)
B1 0.0058(9) 0.0058(9) 0.0081(14) 0.0029(4) 0.0000 0.0000
B2 0.0070(7) 0.0070(7) 0.0093(8) 0.0036(11) -0.0007(4) 0.0007(4)

loop_
_atom_site_label
_atom_site_fract_x
_atom_site_fract_y
_atom_site_fract_z
_atom_site_U_iso_or_equiv
_atom_site_thermal_displace_type
_atom_site_calc_flag
_atom_site_refinement_flags
_atom_site_occupancy
_atom_site_type_symbol
Gd 0.00000 0.00000 0.00000 0.00870(10) Uani . . 1.000 Gd
Fe 0.21659(5) 0.33333 0.33333 0.00650(10) Uani . . 1.000 Fe
O1 0.1442(2) 0.1442(2) 0.50000 0.0083(3) Uani . . 1.000 O
O2 0.4087(3) 0.4087(3) 0.50000 0.0132(5) Uani . . 1.000 O
O3 0.02538(19) 0.2125(2) 0.1824(2) 0.0095(3) Uani . . 1.000 O
B1 0.00000 0.00000 0.50000 0.0066(6) Uani . . 1.000 B
B2 0.5526(3) 0.5526(3) 0.50000 0.0077(4) Uani . . 1.000 B

loop_
_geom_bond_atom_site_label_1
_geom_bond_atom_site_label_2
_geom_bond_site_symmetry_1
_geom_bond_site_symmetry_2
_geom_bond_distance
_geom_bond_publ_flag
Gd O3 . . 2.3571(17) yes
Gd O3 . 2_555 2.357(2) yes
Gd O3 . 3_555 2.357(3) yes
Gd O3 . 4_555 2.3571(19) yes
Gd O3 . 5_555 2.357(2) yes
Gd O3 . 6_555 2.3570(18) yes
Fe O1 . . 2.0142(13) yes
Fe O2 . . 2.032(2) yes
Fe O3 . . 1.9595(18) yes
Fe O1 . 9_554 2.0138(13) yes
Fe O2 . 9_554 2.031(3) yes
Fe O3 . 12_555 1.959(2) yes
O1 B1 . . 1.3728(18) yes
O2 B2 . . 1.370(4) yes
O3 B2 . 7_444 1.366(4) yes
